data_1544069
loop_
_publ_author_name
'Cai, Jiawei'
'Li, Zhixin'
'Qiu, Yanxuan'
'OuYang, Zhijian'
'Lin, Wenning'
'Yang, Liu'
'Feng, Weijin'
'Yu, Xinwei'
'Dong, Wen'

_publ_section_title
;
 The syntheses, structures and azo--hydrazone tautomeric studies of three
 triazole/tetrazole azo dyes
;
_journal_issue 11
_journal_name_full 'New J. Chem.'
_journal_page_first 9370
_journal_paper_doi 10.1039/C5NJ02539G
_journal_volume 40
_journal_year 2016
_chemical_formula_sum 'C11 H8 N6 O'
_chemical_formula_weight 240.23
_chemical_name_systematic
; 
 ? 
;
_space_group_IT_number 14
_symmetry_cell_setting monoclinic
_symmetry_space_group_name_Hall '-P 2yn'
_symmetry_space_group_name_H-M 'P 1 21/n 1'
_atom_sites_solution_hydrogens geom
_atom_sites_solution_primary direct
_atom_sites_solution_secondary difmap
_audit_creation_method SHELXL-97
_audit_update_record
;
2016-07-27 deposited with the CCDC.
2016-09-13 downloaded from the CCDC.
;
_cell_angle_alpha 90.00
_cell_angle_beta 112.008(2)
_cell_angle_gamma 90.00
_cell_formula_units_Z 4
_cell_length_a 7.1366(3)
_cell_length_b 16.9882(6)
_cell_length_c 9.4410(4)
_cell_measurement_reflns_used 2157
_cell_measurement_temperature 296(2)
_cell_measurement_theta_max 25.88
_cell_measurement_theta_min 2.40
_cell_volume 1061.20(8)
_computing_cell_refinement 'Bruker SMART'
_computing_data_collection 'Bruker SMART'
_computing_data_reduction 'Bruker SMART'
_computing_molecular_graphics 'Bruker SHELXTL'
_computing_publication_material 'Bruker SHELXTL'
_computing_structure_refinement 'SHELXL-97 (Sheldrick, 1997)'
_computing_structure_solution 'SHELXS-97 (Sheldrick, 1990)'
_diffrn_ambient_temperature 296(2)
_diffrn_detector_area_resol_mean none
_diffrn_measured_fraction_theta_full 0.987
_diffrn_measured_fraction_theta_max 0.987
_diffrn_measurement_device_type 'CCD area detector'
_diffrn_measurement_method 'phi and omega scans'
_diffrn_radiation_monochromator graphite
_diffrn_radiation_source 'fine-focus sealed tube'
_diffrn_radiation_type MoK\a
_diffrn_radiation_wavelength 0.71073
_diffrn_reflns_av_R_equivalents 0.0259
_diffrn_reflns_av_unetI/netI 0.0304
_diffrn_reflns_limit_h_max 9
_diffrn_reflns_limit_h_min -9
_diffrn_reflns_limit_k_max 21
_diffrn_reflns_limit_k_min -22
_diffrn_reflns_limit_l_max 11
_diffrn_reflns_limit_l_min -12
_diffrn_reflns_number 8967
_diffrn_reflns_theta_full 27.52
_diffrn_reflns_theta_max 27.52
_diffrn_reflns_theta_min 2.40
_diffrn_standards_decay_% none
_diffrn_standards_interval_count none
_diffrn_standards_interval_time none
_diffrn_standards_number none
_exptl_absorpt_coefficient_mu 0.106
_exptl_absorpt_correction_T_max 0.712
_exptl_absorpt_correction_T_min 0.642
_exptl_absorpt_correction_type empirical
_exptl_absorpt_process_details SADABS
_exptl_crystal_colour yellow
_exptl_crystal_density_diffrn 1.504
_exptl_crystal_density_meas ?
_exptl_crystal_density_method 'not measured'
_exptl_crystal_description block
_exptl_crystal_F_000 496
_exptl_crystal_size_max 0.13
_exptl_crystal_size_mid 0.10
_exptl_crystal_size_min 0.09
_refine_diff_density_max 0.192
_refine_diff_density_min -0.157
_refine_diff_density_rms 0.034
_refine_ls_extinction_coef 0.0017(1)
_refine_ls_extinction_expression Fc^*^=kFc[1+0.001xFc^2^\l^3^/sin(2\q)]^-1/4^
_refine_ls_extinction_method SHELXL
_refine_ls_goodness_of_fit_ref 1.017
_refine_ls_hydrogen_treatment mixed
_refine_ls_matrix_type full
_refine_ls_number_parameters 168
_refine_ls_number_reflns 2404
_refine_ls_number_restraints 0
_refine_ls_restrained_S_all 1.017
_refine_ls_R_factor_all 0.0682
_refine_ls_R_factor_gt 0.0394
_refine_ls_shift/su_max 0.001
_refine_ls_shift/su_mean 0.000
_refine_ls_structure_factor_coef Fsqd
_refine_ls_weighting_details 'calc w=1/[\s^2^(Fo^2^)+(0.0444P)^2^+0.1523P] where P=(Fo^2^+2Fc^2^)/3'
_refine_ls_weighting_scheme calc
_refine_ls_wR_factor_gt 0.0917
_refine_ls_wR_factor_ref 0.1051
_reflns_number_gt 1625
_reflns_number_total 2437
_reflns_threshold_expression >2sigma(I)
_cod_data_source_file c5nj02539g2.cif
_cod_data_source_block 1
_cod_depositor_comments
;
The following automatic conversions were performed:

'_exptl_crystal_density_meas' value 'not measured' was changed to '?'
- the value is perceived as not measured.

Automatic conversion script
Id: cif_fix_values 4268 2015-11-12 08:31:59Z antanas 

 Adding full bibliography for 1544069--1544070.cif.
;
_cod_original_cell_volume 1061.20(7)
_cod_original_sg_symbol_H-M P21/n
_cod_database_code 1544069

loop_
_symmetry_equiv_pos_as_xyz
'x, y, z'
'-x+1/2, y+1/2, -z+1/2'
'-x, -y, -z'
'x-1/2, -y-1/2, z-1/2'

loop_
_atom_site_label
_atom_site_type_symbol
_atom_site_fract_x
_atom_site_fract_y
_atom_site_fract_z
_atom_site_U_iso_or_equiv
_atom_site_adp_type
_atom_site_occupancy
_atom_site_symmetry_multiplicity
_atom_site_calc_flag
_atom_site_refinement_flags
N1 N 0.90557(17) 1.05971(7) 0.15107(13) 0.0375(3) Uani 1 1 d .
C2 C 0.8361(2) 0.98788(9) 0.12364(16) 0.0358(3) Uani 1 1 d .
C3 C 0.7049(2) 0.97001(8) -0.03383(16) 0.0352(3) Uani 1 1 d .
N2 N 1.02191(19) 1.07970(8) 0.29369(15) 0.0433(3) Uani 1 1 d .
N3 N 1.06212(19) 1.20896(7) 0.21021(15) 0.0444(3) Uani 1 1 d .
H2 H 0.9800 1.2048 0.1167 0.053 Uiso 1 1 calc R
C8 C 0.6291(2) 0.89345(9) -0.07085(17) 0.0393(4) Uani 1 1 d .
C11 C 1.1003(2) 1.15354(9) 0.31621(16) 0.0389(4) Uani 1 1 d .
C1 C 0.8845(2) 0.92534(9) 0.24079(18) 0.0425(4) Uani 1 1 d .
C7 C 0.5009(2) 0.87637(10) -0.21959(19) 0.0490(4) Uani 1 1 d .
H6 H 0.4517 0.8254 -0.2444 0.059 Uiso 1 1 calc R
C10 C 0.8018(3) 0.84866(10) 0.19144(19) 0.0526(4) Uani 1 1 d .
H8 H 0.8309 0.8080 0.2624 0.063 Uiso 1 1 calc R
N6 N 1.2313(2) 1.18000(8) 0.44629(14) 0.0492(4) Uani 1 1 d .
C4 C 0.6478(2) 1.02722(9) -0.14769(17) 0.0429(4) Uani 1 1 d .
H3 H 0.6967 1.0783 -0.1246 0.051 Uiso 1 1 calc R
C9 C 0.6847(3) 0.83415(10) 0.0469(2) 0.0505(4) Uani 1 1 d .
H7 H 0.6363 0.7832 0.0204 0.061 Uiso 1 1 calc R
C5 C 0.5199(2) 1.00906(11) -0.29403(18) 0.0507(4) Uani 1 1 d .
H4 H 0.4831 1.0478 -0.3691 0.061 Uiso 1 1 calc R
C6 C 0.4459(2) 0.93330(11) -0.33006(19) 0.0532(5) Uani 1 1 d .
H5 H 0.3591 0.9212 -0.4290 0.064 Uiso 1 1 calc R
N4 N 1.1739(2) 1.27283(8) 0.27386(16) 0.0552(4) Uani 1 1 d .
N5 N 1.2729(2) 1.25431(8) 0.41425(16) 0.0540(4) Uani 1 1 d .
O1 O 0.99265(18) 0.93869(7) 0.37598(13) 0.0583(4) Uani 1 1 d .
H1 H 1.055(3) 1.0429(12) 0.370(2) 0.077(6) Uiso 1 1 d .

loop_
_atom_site_aniso_label
_atom_site_aniso_U_11
_atom_site_aniso_U_22
_atom_site_aniso_U_33
_atom_site_aniso_U_23
_atom_site_aniso_U_13
_atom_site_aniso_U_12
N1 0.0347(6) 0.0419(8) 0.0311(7) -0.0036(5) 0.0070(6) 0.0000(6)
C2 0.0350(7) 0.0364(9) 0.0346(8) -0.0014(6) 0.0113(7) 0.0018(6)
C3 0.0323(7) 0.0401(9) 0.0320(8) -0.0018(6) 0.0107(6) 0.0037(6)
N2 0.0461(8) 0.0430(8) 0.0327(8) -0.0010(6) 0.0053(6) -0.0053(6)
N3 0.0458(7) 0.0389(8) 0.0352(7) -0.0042(6) 0.0001(6) -0.0005(6)
C8 0.0377(8) 0.0411(9) 0.0381(9) -0.0062(7) 0.0129(7) 0.0014(7)
C11 0.0368(8) 0.0420(9) 0.0325(8) -0.0015(7) 0.0069(7) 0.0009(7)
C1 0.0429(8) 0.0451(10) 0.0339(9) 0.0026(7) 0.0081(7) 0.0038(7)
C7 0.0459(9) 0.0522(11) 0.0460(10) -0.0145(8) 0.0137(8) -0.0060(8)
C10 0.0669(11) 0.0384(10) 0.0463(10) 0.0073(8) 0.0142(9) 0.0039(8)
N6 0.0497(8) 0.0526(9) 0.0361(8) -0.0065(6) 0.0054(6) -0.0067(6)
C4 0.0451(9) 0.0435(10) 0.0375(9) 0.0002(7) 0.0126(7) 0.0022(7)
C9 0.0625(10) 0.0346(9) 0.0520(11) -0.0036(8) 0.0188(9) -0.0018(8)
C5 0.0510(10) 0.0626(12) 0.0341(9) 0.0044(8) 0.0109(8) 0.0086(8)
C6 0.0453(9) 0.0721(13) 0.0347(10) -0.0108(9) 0.0062(8) 0.0009(9)
N4 0.0590(9) 0.0432(9) 0.0495(9) -0.0059(7) 0.0043(7) -0.0049(7)
N5 0.0562(8) 0.0490(9) 0.0452(9) -0.0079(7) 0.0055(7) -0.0051(7)
O1 0.0649(8) 0.0575(8) 0.0368(7) 0.0081(5) 0.0010(6) -0.0036(6)

loop_
_atom_type_symbol
_atom_type_description
_atom_type_scat_dispersion_real
_atom_type_scat_dispersion_imag
_atom_type_scat_source
C C 0.0033 0.0016 'International Tables Vol C Tables 4.2.6.8 and 6.1.1.4'
H H 0.0000 0.0000 'International Tables Vol C Tables 4.2.6.8 and 6.1.1.4'
N N 0.0061 0.0033 'International Tables Vol C Tables 4.2.6.8 and 6.1.1.4'
O O 0.0106 0.0060 'International Tables Vol C Tables 4.2.6.8 and 6.1.1.4'
Mn Mn 0.3368 0.7283 'International Tables Vol C Tables 4.2.6.8 and 6.1.1.4'

loop_
_geom_angle_atom_site_label_1
_geom_angle_atom_site_label_2
_geom_angle_atom_site_label_3
_geom_angle
C2 N1 N2 118.97(12)
N1 C2 C3 116.54(13)
N1 C2 C1 123.94(13)
C3 C2 C1 119.52(13)
C4 C3 C8 118.78(14)
C4 C3 C2 122.07(14)
C8 C3 C2 119.13(13)
N1 N2 C11 117.22(13)
N1 N2 H1 119.9(13)
C11 N2 H1 122.7(13)
C11 N3 N4 108.38(13)
C11 N3 H2 125.8
N4 N3 H2 125.8
C7 C8 C3 119.49(14)
C7 C8 C9 121.35(15)
C3 C8 C9 119.16(14)
N6 C11 N3 109.62(14)
N6 C11 N2 124.76(14)
N3 C11 N2 125.58(14)
O1 C1 C10 121.48(14)
O1 C1 C2 121.30(14)
C10 C1 C2 117.23(14)
C6 C7 C8 121.01(16)
C6 C7 H6 119.5
C8 C7 H6 119.5
C9 C10 C1 121.73(15)
C9 C10 H8 119.1
C1 C10 H8 119.1
C11 N6 N5 104.39(12)
C5 C4 C3 120.74(15)
C5 C4 H3 119.6
C3 C4 H3 119.6
C10 C9 C8 123.21(15)
C10 C9 H7 118.4
C8 C9 H7 118.4
C4 C5 C6 120.25(16)
C4 C5 H4 119.9
C6 C5 H4 119.9
C7 C6 C5 119.74(15)
C7 C6 H5 120.1
C5 C6 H5 120.1
N5 N4 N3 105.51(13)
N4 N5 N6 112.09(12)

loop_
_geom_bond_atom_site_label_1
_geom_bond_atom_site_label_2
_geom_bond_distance
N1 C2 1.3060(18)
N1 N2 1.3341(16)
C2 C3 1.4615(19)
C2 C1 1.478(2)
C3 C4 1.392(2)
C3 C8 1.402(2)
N2 C11 1.3574(19)
N2 H1 0.912(19)
N3 C11 1.3257(18)
N3 N4 1.3473(17)
N3 H2 0.8600
C8 C7 1.389(2)
C8 C9 1.441(2)
C11 N6 1.3130(18)
C1 O1 1.2401(17)
C1 C10 1.434(2)
C7 C6 1.368(2)
C7 H6 0.9300
C10 C9 1.329(2)
C10 H8 0.9300
N6 N5 1.3565(19)
C4 C5 1.375(2)
C4 H3 0.9300
C9 H7 0.9300
C5 C6 1.384(2)
C5 H4 0.9300
C6 H5 0.9300
N4 N5 1.2857(18)
